data_4071681
loop_
_publ_author_name
'Jiang, Huiling'
'Song, Datong'

_publ_section_title
;
 Syntheses, Characterizations, and Reactivities of 4,5-Diazafluorenide
 Complexes of Palladium(II) and Rhodium(I)
;
_journal_issue 14
_journal_name_full Organometallics
_journal_page_first 3587
_journal_paper_doi 10.1021/om800312d
_journal_volume 27
_journal_year 2008
_chemical_formula_sum 'C44 H30 N8 Na2'
_chemical_formula_weight 716.74
_chemical_name_systematic
; 
 ? 
;
_space_group_IT_number 14
_symmetry_cell_setting monoclinic
_symmetry_space_group_name_Hall '-P 2yn'
_symmetry_space_group_name_H-M 'P 1 21/n 1'
_atom_sites_solution_hydrogens geom
_atom_sites_solution_primary direct
_atom_sites_solution_secondary difmap
_audit_creation_method SHELXL-97
_cell_angle_alpha 90.00
_cell_angle_beta 109.206(2)
_cell_angle_gamma 90.00
_cell_formula_units_Z 4
_cell_length_a 14.4180(6)
_cell_length_b 15.3044(7)
_cell_length_c 16.7139(8)
_cell_measurement_reflns_used 20477
_cell_measurement_temperature 150(2)
_cell_measurement_theta_max 27.48
_cell_measurement_theta_min 2.96
_cell_volume 3482.8(3)
_computing_structure_refinement 'SHELXL-97 (Sheldrick, 1997)'
_computing_structure_solution 'SHELXS-97 (Sheldrick, 1990)'
_diffrn_ambient_temperature 150(2)
_diffrn_measured_fraction_theta_full 0.991
_diffrn_measured_fraction_theta_max 0.991
_diffrn_radiation_monochromator graphite
_diffrn_radiation_source 'fine-focus sealed tube'
_diffrn_radiation_type MoK\a
_diffrn_radiation_wavelength 0.71073
_diffrn_reflns_av_R_equivalents 0.0614
_diffrn_reflns_av_sigmaI/netI 0.0914
_diffrn_reflns_limit_h_max 18
_diffrn_reflns_limit_h_min -18
_diffrn_reflns_limit_k_max 19
_diffrn_reflns_limit_k_min -19
_diffrn_reflns_limit_l_max 21
_diffrn_reflns_limit_l_min -21
_diffrn_reflns_number 20477
_diffrn_reflns_theta_full 27.48
_diffrn_reflns_theta_max 27.48
_diffrn_reflns_theta_min 2.96
_exptl_absorpt_coefficient_mu 0.105
_exptl_absorpt_correction_T_max 0.949
_exptl_absorpt_correction_T_min 0.837
_exptl_absorpt_correction_type multi-scan
_exptl_absorpt_process_details
;
multi-scan from symmetry-related measurements 
 Sortav (Blessing 1995)
;
_exptl_crystal_colour 'dark red'
_exptl_crystal_density_diffrn 1.367
_exptl_crystal_density_method 'not measured'
_exptl_crystal_description block
_exptl_crystal_F_000 1488
_exptl_crystal_size_max 0.20
_exptl_crystal_size_mid 0.16
_exptl_crystal_size_min 0.12
_refine_diff_density_max 0.218
_refine_diff_density_min -0.260
_refine_diff_density_rms 0.049
_refine_ls_extinction_method none
_refine_ls_goodness_of_fit_ref 0.986
_refine_ls_hydrogen_treatment refall
_refine_ls_matrix_type full
_refine_ls_number_parameters 607
_refine_ls_number_reflns 7921
_refine_ls_number_restraints 0
_refine_ls_restrained_S_all 0.986
_refine_ls_R_factor_all 0.1307
_refine_ls_R_factor_gt 0.0518
_refine_ls_shift/su_max 0.000
_refine_ls_shift/su_mean 0.000
_refine_ls_structure_factor_coef Fsqd
_refine_ls_weighting_details 'calc w=1/[\s^2^(Fo^2^)+(0.0699P)^2^+0.0000P] where P=(Fo^2^+2Fc^2^)/3'
_refine_ls_weighting_scheme calc
_refine_ls_wR_factor_gt 0.1139
_refine_ls_wR_factor_ref 0.1490
_reflns_number_gt 4106
_reflns_number_total 7921
_reflns_threshold_expression >2sigma(I)
_cod_data_source_file om800312d-file001.cif
_cod_data_source_block Na2(LH)2L2
_cod_original_sg_symbol_H-M P2(1)/n
_cod_database_code 4071681

loop_
_symmetry_equiv_pos_as_xyz
'x, y, z'
'-x+1/2, y+1/2, -z+1/2'
'-x, -y, -z'
'x-1/2, -y-1/2, z-1/2'

loop_
_atom_site_label
_atom_site_type_symbol
_atom_site_fract_x
_atom_site_fract_y
_atom_site_fract_z
_atom_site_U_iso_or_equiv
_atom_site_adp_type
_atom_site_occupancy
_atom_site_symmetry_multiplicity
_atom_site_calc_flag
Na1 Na 0.23145(6) 0.14136(5) 0.46732(6) 0.0431(3) Uani 1 1 d
Na2 Na 0.30117(6) 0.33371(6) 0.45862(6) 0.0427(3) Uani 1 1 d
N1 N 0.07392(14) 0.11365(12) 0.35677(12) 0.0429(5) Uani 1 1 d
N2 N 0.18178(13) -0.00552(11) 0.50096(12) 0.0375(4) Uani 1 1 d
N3 N 0.28231(13) 0.48965(12) 0.48794(12) 0.0407(5) Uani 1 1 d
N4 N 0.46333(13) 0.37681(12) 0.55622(12) 0.0392(5) Uani 1 1 d
N5 N 0.32525(13) 0.15671(12) 0.62054(12) 0.0403(5) Uani 1 1 d
N6 N 0.16977(13) 0.28201(11) 0.50979(12) 0.0379(5) Uani 1 1 d
N7 N 0.21993(14) 0.32458(13) 0.30526(13) 0.0434(5) Uani 1 1 d
N8 N 0.36555(13) 0.19031(12) 0.41713(12) 0.0401(5) Uani 1 1 d
C1 C 0.0102(2) 0.15662(17) 0.29107(17) 0.0515(7) Uani 1 1 d
H1 H 0.0360(18) 0.2126(18) 0.2811(16) 0.065(8) Uiso 1 1 d
C2 C -0.0798(2) 0.1233(2) 0.24332(18) 0.0561(8) Uani 1 1 d
H2 H -0.1187(19) 0.1573(16) 0.1996(17) 0.060(8) Uiso 1 1 d
C3 C -0.1105(2) 0.0422(2) 0.26089(17) 0.0537(7) Uani 1 1 d
H3 H -0.1734(18) 0.0214(16) 0.2294(16) 0.057(8) Uiso 1 1 d
C4 C -0.04731(16) -0.00366(15) 0.32754(15) 0.0411(6) Uani 1 1 d
C5 C -0.05708(18) -0.08966(17) 0.36665(17) 0.0458(6) Uani 1 1 d
H5B H -0.0625(18) -0.1382(17) 0.3265(17) 0.063(8) Uiso 1 1 d
H5A H -0.1163(18) -0.0928(15) 0.3879(15) 0.059(7) Uiso 1 1 d
C6 C 0.03644(16) -0.09550(14) 0.44101(14) 0.0378(5) Uani 1 1 d
C7 C 0.0698(2) -0.15611(16) 0.50448(17) 0.0445(6) Uani 1 1 d
H7 H 0.0345(16) -0.2053(15) 0.5110(14) 0.045(7) Uiso 1 1 d
C8 C 0.1596(2) -0.14045(16) 0.56654(17) 0.0460(6) Uani 1 1 d
H8 H 0.1876(17) -0.1796(16) 0.6130(17) 0.055(7) Uiso 1 1 d
C9 C 0.21198(19) -0.06619(16) 0.56238(16) 0.0440(6) Uani 1 1 d
H9 H 0.2742(16) -0.0549(13) 0.6065(14) 0.038(6) Uiso 1 1 d
C10 C 0.09442(15) -0.02203(14) 0.44298(14) 0.0341(5) Uani 1 1 d
C11 C 0.04236(16) 0.03517(14) 0.37258(14) 0.0364(5) Uani 1 1 d
C12 C 0.21400(18) 0.55252(17) 0.46566(16) 0.0463(6) Uani 1 1 d
H12 H 0.1492(17) 0.5360(14) 0.4266(14) 0.046(7) Uiso 1 1 d
C13 C 0.22818(19) 0.63727(17) 0.49557(17) 0.0479(6) Uani 1 1 d
H13 H 0.1741(16) 0.6803(14) 0.4758(13) 0.037(6) Uiso 1 1 d
C14 C 0.31794(19) 0.66152(16) 0.55286(17) 0.0461(6) Uani 1 1 d
H14 H 0.3298(15) 0.7219(15) 0.5755(14) 0.042(6) Uiso 1 1 d
C15 C 0.38984(16) 0.59894(14) 0.57811(14) 0.0379(5) Uani 1 1 d
C16 C 0.49487(19) 0.60181(16) 0.63703(18) 0.0435(6) Uani 1 1 d
H16B H 0.4992(17) 0.6118(16) 0.6947(17) 0.055(7) Uiso 1 1 d
H16A H 0.5325(18) 0.6434(17) 0.6198(16) 0.062(8) Uiso 1 1 d
C17 C 0.53094(16) 0.51065(15) 0.63212(14) 0.0389(6) Uani 1 1 d
C18 C 0.62049(18) 0.47108(17) 0.67103(16) 0.0462(6) Uani 1 1 d
H18 H 0.6756(17) 0.5037(15) 0.7123(15) 0.053(7) Uiso 1 1 d
C19 C 0.63034(19) 0.38401(18) 0.65169(16) 0.0484(6) Uani 1 1 d
H19 H 0.6923(17) 0.3543(14) 0.6762(14) 0.038(6) Uiso 1 1 d
C20 C 0.55201(19) 0.34016(17) 0.59498(16) 0.0450(6) Uani 1 1 d
H20 H 0.5585(17) 0.2818(16) 0.5800(16) 0.056(8) Uiso 1 1 d
C21 C 0.45606(16) 0.46073(14) 0.57594(14) 0.0362(5) Uani 1 1 d
C22 C 0.36895(15) 0.51522(14) 0.54343(14) 0.0353(5) Uani 1 1 d
C23 C 0.38508(18) 0.10650(17) 0.68127(17) 0.0450(6) Uani 1 1 d
H23 H 0.4294(16) 0.0712(14) 0.6678(14) 0.042(7) Uiso 1 1 d
C24 C 0.38426(19) 0.10492(17) 0.76459(17) 0.0479(6) Uani 1 1 d
H24 H 0.4311(18) 0.0674(16) 0.8035(16) 0.056(7) Uiso 1 1 d
C25 C 0.32086(18) 0.15658(16) 0.78959(17) 0.0461(6) Uani 1 1 d
H25 H 0.3196(17) 0.1568(14) 0.8472(16) 0.051(7) Uiso 1 1 d
C26 C 0.25673(16) 0.21200(15) 0.72925(15) 0.0402(6) Uani 1 1 d
C27 C 0.18281(17) 0.27274(16) 0.72949(17) 0.0445(6) Uani 1 1 d
H27 H 0.1606(16) 0.2874(14) 0.7791(15) 0.048(7) Uiso 1 1 d
C28 C 0.14244(16) 0.30611(15) 0.64717(15) 0.0402(6) Uani 1 1 d
C29 C 0.06661(17) 0.36576(15) 0.60664(18) 0.0441(6) Uani 1 1 d
H29 H 0.0325(16) 0.3976(15) 0.6402(15) 0.048(7) Uiso 1 1 d
C30 C 0.04423(18) 0.38013(16) 0.52120(18) 0.0454(6) Uani 1 1 d
H30 H -0.0076(18) 0.4169(15) 0.4905(15) 0.049(7) Uiso 1 1 d
C31 C 0.09631(17) 0.33785(15) 0.47470(18) 0.0422(6) Uani 1 1 d
H31 H 0.0810(17) 0.3509(15) 0.4159(17) 0.057(8) Uiso 1 1 d
C32 C 0.19118(15) 0.26630(14) 0.59356(15) 0.0363(5) Uani 1 1 d
C33 C 0.26330(15) 0.20818(14) 0.64511(14) 0.0359(5) Uani 1 1 d
C34 C 0.16669(19) 0.37879(18) 0.24518(17) 0.0504(7) Uani 1 1 d
H34 H 0.1164(16) 0.4152(15) 0.2628(14) 0.046(7) Uiso 1 1 d
C35 C 0.18108(19) 0.38998(18) 0.16681(18) 0.0518(7) Uani 1 1 d
H35 H 0.1412(18) 0.4337(16) 0.1281(16) 0.059(8) Uiso 1 1 d
C36 C 0.25331(19) 0.34513(17) 0.14774(18) 0.0485(7) Uani 1 1 d
H36 H 0.2596(19) 0.3558(16) 0.0937(18) 0.065(8) Uiso 1 1 d
C37 C 0.31242(17) 0.28657(15) 0.20843(15) 0.0417(6) Uani 1 1 d
C38 C 0.39231(18) 0.23142(16) 0.21216(16) 0.0446(6) Uani 1 1 d
H38 H 0.4248(16) 0.2230(14) 0.1674(15) 0.048(7) Uiso 1 1 d
C39 C 0.42045(17) 0.18838(15) 0.29115(16) 0.0415(6) Uani 1 1 d
C40 C 0.49477(18) 0.12873(16) 0.33314(18) 0.0465(6) Uani 1 1 d
H40 H 0.5371(18) 0.1062(15) 0.3039(16) 0.055(7) Uiso 1 1 d
C41 C 0.50394(19) 0.10281(16) 0.41378(17) 0.0467(6) Uani 1 1 d
H41 H 0.5545(15) 0.0621(14) 0.4474(13) 0.035(6) Uiso 1 1 d
C42 C 0.43867(19) 0.13523(16) 0.45323(18) 0.0450(6) Uani 1 1 d
H42 H 0.4452(17) 0.1176(15) 0.5082(16) 0.050(7) Uiso 1 1 d
C43 C 0.35692(15) 0.21640(14) 0.33778(14) 0.0364(5) Uani 1 1 d
C44 C 0.29020(16) 0.27839(14) 0.28567(14) 0.0383(5) Uani 1 1 d

loop_
_atom_site_aniso_label
_atom_site_aniso_U_11
_atom_site_aniso_U_22
_atom_site_aniso_U_33
_atom_site_aniso_U_23
_atom_site_aniso_U_13
_atom_site_aniso_U_12
Na1 0.0452(5) 0.0403(5) 0.0458(6) -0.0048(4) 0.0178(4) -0.0076(4)
Na2 0.0428(5) 0.0413(5) 0.0461(6) -0.0055(4) 0.0174(4) -0.0048(4)
N1 0.0536(13) 0.0365(11) 0.0383(12) 0.0012(9) 0.0149(10) 0.0013(10)
N2 0.0387(10) 0.0380(10) 0.0349(11) -0.0010(9) 0.0110(9) -0.0014(9)
N3 0.0337(10) 0.0425(11) 0.0454(12) -0.0005(9) 0.0124(9) -0.0016(9)
N4 0.0383(11) 0.0400(11) 0.0404(12) 0.0012(9) 0.0144(9) 0.0019(9)
N5 0.0343(11) 0.0430(11) 0.0425(13) -0.0033(9) 0.0110(9) -0.0022(9)
N6 0.0359(10) 0.0383(11) 0.0410(12) 0.0016(9) 0.0145(9) -0.0038(9)
N7 0.0366(11) 0.0477(12) 0.0435(13) -0.0021(10) 0.0097(10) -0.0028(10)
N8 0.0407(11) 0.0411(11) 0.0394(12) -0.0007(9) 0.0144(9) -0.0037(9)
C1 0.075(2) 0.0384(15) 0.0440(17) 0.0014(12) 0.0232(16) 0.0139(15)
C2 0.0641(19) 0.0653(19) 0.0366(16) 0.0015(14) 0.0133(15) 0.0287(17)
C3 0.0414(15) 0.072(2) 0.0435(17) -0.0113(14) 0.0081(13) 0.0144(15)
C4 0.0359(13) 0.0491(14) 0.0379(14) -0.0077(11) 0.0117(11) 0.0062(11)
C5 0.0384(14) 0.0470(15) 0.0521(17) -0.0115(13) 0.0151(13) -0.0067(12)
C6 0.0401(13) 0.0349(12) 0.0412(15) -0.0056(11) 0.0171(11) -0.0034(11)
C7 0.0561(16) 0.0329(13) 0.0527(17) -0.0026(12) 0.0287(14) -0.0044(12)
C8 0.0589(17) 0.0370(14) 0.0443(16) 0.0063(12) 0.0198(14) 0.0079(13)
C9 0.0447(15) 0.0449(15) 0.0396(15) -0.0036(12) 0.0099(12) 0.0050(12)
C10 0.0344(12) 0.0351(12) 0.0338(13) -0.0040(10) 0.0125(10) 0.0013(10)
C11 0.0383(12) 0.0372(13) 0.0351(14) -0.0026(10) 0.0140(11) 0.0028(11)
C12 0.0364(14) 0.0529(16) 0.0489(17) 0.0003(13) 0.0129(12) 0.0031(13)
C13 0.0445(15) 0.0485(16) 0.0523(17) 0.0038(13) 0.0179(13) 0.0119(13)
C14 0.0552(16) 0.0365(14) 0.0534(17) -0.0030(12) 0.0273(14) 0.0028(13)
C15 0.0412(13) 0.0385(13) 0.0365(14) -0.0008(10) 0.0159(11) -0.0025(11)
C16 0.0501(15) 0.0418(14) 0.0398(16) -0.0053(12) 0.0165(13) -0.0114(13)
C17 0.0362(13) 0.0441(14) 0.0369(14) 0.0016(11) 0.0128(11) -0.0054(11)
C18 0.0388(14) 0.0566(17) 0.0412(15) 0.0050(12) 0.0104(12) -0.0056(13)
C19 0.0395(15) 0.0591(17) 0.0465(16) 0.0107(13) 0.0139(13) 0.0078(14)
C20 0.0505(16) 0.0418(15) 0.0456(16) 0.0055(12) 0.0197(13) 0.0067(13)
C21 0.0391(13) 0.0365(13) 0.0357(13) 0.0023(10) 0.0160(11) 0.0000(11)
C22 0.0370(12) 0.0378(13) 0.0348(13) 0.0011(10) 0.0165(10) -0.0006(11)
C23 0.0375(13) 0.0483(15) 0.0468(17) -0.0052(12) 0.0105(12) 0.0039(12)
C24 0.0428(15) 0.0503(15) 0.0423(17) 0.0004(13) 0.0027(12) 0.0010(13)
C25 0.0468(15) 0.0520(15) 0.0362(16) -0.0029(12) 0.0092(12) -0.0057(13)
C26 0.0382(13) 0.0434(14) 0.0371(14) -0.0064(11) 0.0098(11) -0.0098(11)
C27 0.0443(14) 0.0494(15) 0.0427(16) -0.0101(12) 0.0182(12) -0.0044(12)
C28 0.0408(13) 0.0382(13) 0.0440(15) -0.0068(11) 0.0171(12) -0.0078(11)
C29 0.0389(14) 0.0409(14) 0.0555(18) -0.0070(12) 0.0194(13) -0.0035(12)
C30 0.0396(14) 0.0360(14) 0.0608(19) 0.0038(12) 0.0170(13) 0.0010(12)
C31 0.0410(14) 0.0381(14) 0.0460(17) 0.0058(12) 0.0122(12) -0.0022(12)
C32 0.0343(12) 0.0349(12) 0.0403(15) -0.0027(10) 0.0131(11) -0.0074(10)
C33 0.0321(12) 0.0359(12) 0.0383(14) -0.0051(10) 0.0097(10) -0.0056(10)
C34 0.0392(14) 0.0555(16) 0.0509(18) -0.0004(13) 0.0075(13) 0.0007(13)
C35 0.0458(16) 0.0537(16) 0.0465(17) 0.0066(13) 0.0023(13) -0.0037(14)
C36 0.0513(16) 0.0518(16) 0.0389(16) 0.0026(12) 0.0099(13) -0.0104(13)
C37 0.0440(13) 0.0446(14) 0.0374(15) -0.0036(11) 0.0147(11) -0.0126(12)
C38 0.0505(15) 0.0465(14) 0.0409(16) -0.0039(12) 0.0205(13) -0.0068(12)
C39 0.0435(13) 0.0395(13) 0.0447(15) -0.0073(11) 0.0188(12) -0.0091(12)
C40 0.0471(15) 0.0447(14) 0.0533(18) -0.0059(12) 0.0241(13) 0.0011(12)
C41 0.0489(15) 0.0375(13) 0.0555(18) 0.0052(12) 0.0196(13) 0.0059(12)
C42 0.0494(15) 0.0446(14) 0.0414(16) 0.0043(12) 0.0157(13) 0.0010(12)
C43 0.0364(12) 0.0354(12) 0.0383(14) -0.0026(10) 0.0136(11) -0.0068(10)
C44 0.0370(12) 0.0394(13) 0.0378(14) -0.0059(10) 0.0115(11) -0.0098(11)

loop_
_atom_type_symbol
_atom_type_description
_atom_type_scat_dispersion_real
_atom_type_scat_dispersion_imag
_atom_type_scat_source
C C 0.0033 0.0016 'International Tables Vol C Tables 4.2.6.8 and 6.1.1.4'
H H 0.0000 0.0000 'International Tables Vol C Tables 4.2.6.8 and 6.1.1.4'
N N 0.0061 0.0033 'International Tables Vol C Tables 4.2.6.8 and 6.1.1.4'
Na Na 0.0362 0.0249 'International Tables Vol C Tables 4.2.6.8 and 6.1.1.4'

loop_
_geom_angle_atom_site_label_1
_geom_angle_atom_site_label_2
_geom_angle_atom_site_label_3
_geom_angle
N1 Na1 N8 115.65(7)
N1 Na1 N2 75.44(6)
N8 Na1 N2 132.10(7)
N1 Na1 N5 148.25(7)
N8 Na1 N5 95.75(7)
N2 Na1 N5 87.24(7)
N1 Na1 N6 92.00(7)
N8 Na1 N6 103.03(7)
N2 Na1 N6 123.77(7)
N5 Na1 N6 75.61(7)
N7 Na2 N6 100.86(7)
N7 Na2 N4 137.13(7)
N6 Na2 N4 122.00(7)
N7 Na2 N3 102.54(7)
N6 Na2 N3 95.42(7)
N4 Na2 N3 75.64(6)
N7 Na2 N8 76.06(7)
N6 Na2 N8 102.01(7)
N4 Na2 N8 93.39(7)
N3 Na2 N8 162.48(7)
C11 N1 C1 114.4(2)
C11 N1 Na1 107.28(14)
C1 N1 Na1 138.11(18)
C10 N2 C9 114.4(2)
C10 N2 Na1 106.30(14)
C9 N2 Na1 138.89(16)
C12 N3 C22 114.4(2)
C12 N3 Na2 139.31(16)
C22 N3 Na2 106.25(14)
C21 N4 C20 114.8(2)
C21 N4 Na2 106.63(14)
C20 N4 Na2 138.58(16)
C23 N5 C33 115.5(2)
C23 N5 Na1 136.47(16)
C33 N5 Na1 100.27(14)
C31 N6 C32 116.5(2)
C31 N6 Na2 103.43(14)
C32 N6 Na2 118.62(14)
C31 N6 Na1 136.46(16)
C32 N6 Na1 99.11(13)
Na2 N6 Na1 78.03(6)
C34 N7 C44 115.6(2)
C34 N7 Na2 135.39(17)
C44 N7 Na2 98.28(14)
C42 N8 C43 115.9(2)
C42 N8 Na1 104.27(15)
C43 N8 Na1 126.51(14)
C42 N8 Na2 136.31(16)
C43 N8 Na2 95.04(13)
Na1 N8 Na2 76.93(6)
N1 C1 C2 123.4(3)
N1 C1 H1 111.9(16)
C2 C1 H1 124.6(16)
C1 C2 C3 121.0(3)
C1 C2 H2 117.5(16)
C3 C2 H2 121.5(16)
C4 C3 C2 117.2(3)
C4 C3 H3 122.6(16)
C2 C3 H3 120.2(16)
C3 C4 C11 117.9(2)
C3 C4 C5 132.0(2)
C11 C4 C5 110.0(2)
C4 C5 C6 103.02(19)
C4 C5 H5B 111.3(15)
C6 C5 H5B 111.5(15)
C4 C5 H5A 113.6(13)
C6 C5 H5A 109.4(14)
H5B C5 H5A 108(2)
C7 C6 C10 118.1(2)
C7 C6 C5 132.0(2)
C10 C6 C5 109.8(2)
C6 C7 C8 117.7(2)
C6 C7 H7 124.6(14)
C8 C7 H7 117.5(14)
C9 C8 C7 119.8(2)
C9 C8 H8 117.6(15)
C7 C8 H8 122.6(15)
N2 C9 C8 124.2(2)
N2 C9 H9 116.3(13)
C8 C9 H9 119.5(13)
N2 C10 C6 125.7(2)
N2 C10 C11 125.6(2)
C6 C10 C11 108.60(19)
N1 C11 C4 126.1(2)
N1 C11 C10 125.3(2)
C4 C11 C10 108.56(19)
N3 C12 C13 124.5(2)
N3 C12 H12 116.9(13)
C13 C12 H12 118.6(13)
C12 C13 C14 119.7(2)
C12 C13 H13 119.8(12)
C14 C13 H13 120.5(12)
C15 C14 C13 117.8(2)
C15 C14 H14 121.0(13)
C13 C14 H14 121.2(12)
C14 C15 C22 118.3(2)
C14 C15 C16 132.4(2)
C22 C15 C16 109.3(2)
C17 C16 C15 103.20(19)
C17 C16 H16B 107.1(15)
C15 C16 H16B 112.4(14)
C17 C16 H16A 111.5(15)
C15 C16 H16A 112.1(15)
H16B C16 H16A 110(2)
C18 C17 C21 118.1(2)
C18 C17 C16 132.0(2)
C21 C17 C16 109.8(2)
C17 C18 C19 117.6(2)
C17 C18 H18 121.0(13)
C19 C18 H18 121.5(13)
C20 C19 C18 120.1(2)
C20 C19 H19 119.6(13)
C18 C19 H19 120.3(13)
N4 C20 C19 123.8(2)
N4 C20 H20 115.4(15)
C19 C20 H20 120.8(15)
N4 C21 C17 125.6(2)
N4 C21 C22 125.8(2)
C17 C21 C22 108.52(19)
N3 C22 C15 125.2(2)
N3 C22 C21 125.6(2)
C15 C22 C21 109.19(19)
N5 C23 C24 123.5(2)
N5 C23 H23 118.6(14)
C24 C23 H23 117.9(14)
C25 C24 C23 121.2(3)
C25 C24 H24 121.9(15)
C23 C24 H24 116.9(15)
C24 C25 C26 118.4(2)
C24 C25 H25 122.4(14)
C26 C25 H25 119.2(14)
C25 C26 C27 135.4(2)
C25 C26 C33 115.9(2)
C27 C26 C33 108.7(2)
C28 C27 C26 107.8(2)
C28 C27 H27 125.8(13)
C26 C27 H27 126.3(13)
C27 C28 C29 135.3(2)
C27 C28 C32 109.0(2)
C29 C28 C32 115.6(2)
C30 C29 C28 118.8(2)
C30 C29 H29 121.4(14)
C28 C29 H29 119.8(14)
C29 C30 C31 121.1(2)
C29 C30 H30 122.4(14)
C31 C30 H30 116.5(15)
N6 C31 C30 122.9(3)
N6 C31 H31 117.8(15)
C30 C31 H31 119.3(15)
Na2 C31 H31 79.4(15)
N6 C32 C33 127.6(2)
N6 C32 C28 125.2(2)
C33 C32 C28 107.2(2)
N5 C33 C32 127.2(2)
N5 C33 C26 125.6(2)
C32 C33 C26 107.21(19)
N7 C34 C35 123.6(3)
N7 C34 H34 113.9(13)
C35 C34 H34 122.4(12)
C36 C35 C34 120.9(3)
C36 C35 H35 121.1(15)
C34 C35 H35 117.8(15)
C35 C36 C37 118.5(3)
C35 C36 H36 116.9(16)
C37 C36 H36 124.7(16)
C36 C37 C38 134.6(2)
C36 C37 C44 116.2(2)
C38 C37 C44 109.2(2)
C39 C38 C37 107.4(2)
C39 C38 H38 124.8(13)
C37 C38 H38 127.7(13)
C40 C39 C38 135.0(2)
C40 C39 C43 115.9(2)
C38 C39 C43 109.1(2)
C41 C40 C39 119.3(2)
C41 C40 H40 121.6(15)
C39 C40 H40 119.0(15)
C40 C41 C42 119.8(2)
C40 C41 H41 124.0(12)
C42 C41 H41 116.2(12)
N8 C42 C41 124.4(2)
N8 C42 H42 116.1(14)
C41 C42 H42 119.6(14)
Na1 C42 H42 73.7(14)
N8 C43 C44 128.5(2)
N8 C43 C39 124.8(2)
C44 C43 C39 106.7(2)
N7 C44 C43 127.2(2)
N7 C44 C37 125.2(2)
C43 C44 C37 107.6(2)

loop_
_geom_bond_atom_site_label_1
_geom_bond_atom_site_label_2
_geom_bond_distance
Na1 N1 2.448(2)
Na1 N8 2.464(2)
Na1 N2 2.4793(19)
Na1 N5 2.483(2)
Na1 N6 2.519(2)
Na2 N7 2.447(2)
Na2 N6 2.4520(19)
Na2 N4 2.460(2)
Na2 N3 2.469(2)
Na2 N8 2.566(2)
N1 C11 1.341(3)
N1 C1 1.348(3)
N2 C10 1.337(3)
N2 C9 1.346(3)
N3 C12 1.339(3)
N3 C22 1.346(3)
N4 C21 1.338(3)
N4 C20 1.351(3)
N5 C23 1.338(3)
N5 C33 1.352(3)
N6 C31 1.337(3)
N6 C32 1.352(3)
N7 C34 1.334(3)
N7 C44 1.361(3)
N8 C42 1.330(3)
N8 C43 1.351(3)
C1 C2 1.379(4)
C1 H1 0.97(3)
C2 C3 1.381(4)
C2 H2 0.92(3)
C3 C4 1.377(3)
C3 H3 0.94(2)
C4 C11 1.397(3)
C4 C5 1.497(3)
C5 C6 1.506(3)
C5 H5B 0.99(3)
C5 H5A 1.03(2)
C6 C7 1.372(3)
C6 C10 1.395(3)
C7 C8 1.387(4)
C7 H7 0.93(2)
C8 C9 1.379(3)
C8 H8 0.96(3)
C9 H9 0.97(2)
C10 C11 1.461(3)
C12 C13 1.381(4)
C12 H12 0.98(2)
C13 C14 1.384(4)
C13 H13 0.99(2)
C14 C15 1.372(3)
C14 H14 0.99(2)
C15 C22 1.398(3)
C15 C16 1.511(3)
C16 C17 1.501(3)
C16 H16B 0.96(3)
C16 H16A 0.94(3)
C17 C18 1.380(3)
C17 C21 1.402(3)
C18 C19 1.389(4)
C18 H18 1.00(2)
C19 C20 1.386(4)
C19 H19 0.97(2)
C20 H20 0.94(2)
C21 C22 1.456(3)
C23 C24 1.397(4)
C23 H23 0.92(2)
C24 C25 1.373(4)
C24 H24 0.96(3)
C25 C26 1.406(3)
C25 H25 0.97(2)
C26 C27 1.415(3)
C26 C33 1.441(3)
C27 C28 1.402(3)
C27 H27 1.01(2)
C28 C29 1.414(3)
C28 C32 1.443(3)
C29 C30 1.374(4)
C29 H29 0.99(2)
C30 C31 1.404(3)
C30 H30 0.94(2)
C31 H31 0.95(3)
C32 C33 1.423(3)
C34 C35 1.403(4)
C34 H34 1.03(2)
C35 C36 1.370(4)
C35 H35 0.98(3)
C36 C37 1.411(3)
C36 H36 0.95(3)
C37 C38 1.413(3)
C37 C44 1.434(3)
C38 C39 1.410(3)
C38 H38 1.01(2)
C39 C40 1.407(3)
C39 C43 1.449(3)
C40 C41 1.369(4)
C40 H40 0.96(2)
C41 C42 1.405(3)
C41 H41 0.98(2)
C42 H42 0.93(2)
C43 C44 1.426(3)
